data_2015252
loop_
_publ_author_name
'Zhang, Yi-Xun'
'Jackson, Shauntina H.'
'Rajab, Mohamed S.'
'Fronczek, Frank R.'
'Watkins, Steven F.'

_publ_section_title
;
 Cinnamolid-3\b-ol hemihydrate and 3\b-hydroxycinnamolide acetate, two
 drimanolide-class sesquiterpene lactones from <i>Warburgia
 ugandensis</i>
;
_journal_coeditor_code GZ3003
_journal_issue 4
_journal_name_full 'Acta Crystallographica Section C'
_journal_page_first o219
_journal_page_last o221
_journal_paper_doi 10.1107/S0108270106007177
_journal_volume 62
_journal_year 2006
_chemical_formula_iupac 'C15 H22 O3 , 0.5H2 O'
_chemical_formula_moiety 'C15 H22 O3 , 0.5H2 O'
_chemical_formula_sum 'C30 H46 O7'
_chemical_formula_weight 259.33
_chemical_name_common
;
Cinnamolide-3\b-ol hemihydrate
;
_chemical_name_systematic
;
3\b-Hydroxy-7-drimen-12,11-olide hemihydrate
;
_space_group_IT_number 4
_symmetry_cell_setting monoclinic
_symmetry_space_group_name_Hall 'P 2yb'
_symmetry_space_group_name_H-M 'P 1 21 1'
_atom_sites_solution_hydrogens geom
_atom_sites_solution_primary direct
_atom_sites_solution_secondary difmap
_audit_creation_method SHELXL97
_cell_angle_alpha 90
_cell_angle_beta 106.031(16)
_cell_angle_gamma 90
_cell_formula_units_Z 4
_cell_length_a 12.875(3)
_cell_length_b 6.153(2)
_cell_length_c 18.268(4)
_cell_measurement_reflns_used 4619
_cell_measurement_temperature 120
_cell_measurement_theta_max 32.0
_cell_measurement_theta_min 2.5
_cell_volume 1390.9(6)
_computing_cell_refinement 'HKL SCALEPACK (Otwinowski & Minor 1997)'
_computing_data_collection 'COLLECT (Nonius, 1999)'
_computing_data_reduction 'HKL DENZO (Otwinowski & Minor 1997) and SCALEPACK'
_computing_molecular_graphics 'ORTEP-3 for Windows (Farrugia, 1997)'
_computing_publication_material SHELXL97
_computing_structure_refinement 'SHELXL97 (Sheldrick, 1997)'
_computing_structure_solution 'SIR97 (Altomare <i>et al.</i>,  1999)'
_diffrn_ambient_temperature 120
_diffrn_measured_fraction_theta_full 0.994
_diffrn_measured_fraction_theta_max 0.994
_diffrn_measurement_device 'Nonius KappaCCD area-detector (with Oxford Cryostream)'
_diffrn_measurement_method '\w scans with \k offsets'
_diffrn_radiation_monochromator graphite
_diffrn_radiation_source 'fine-focus sealed tube'
_diffrn_radiation_type MoK\a
_diffrn_radiation_wavelength 0.71073
_diffrn_reflns_av_R_equivalents 0.040
_diffrn_reflns_av_sigmaI/netI 0.0704
_diffrn_reflns_limit_h_max 19
_diffrn_reflns_limit_h_min -19
_diffrn_reflns_limit_k_max 9
_diffrn_reflns_limit_k_min -8
_diffrn_reflns_limit_l_max 26
_diffrn_reflns_limit_l_min -27
_diffrn_reflns_number 17077
_diffrn_reflns_theta_full 32.0
_diffrn_reflns_theta_max 32.0
_diffrn_reflns_theta_min 3.1
_diffrn_standards_decay_% <2
_diffrn_standards_number 0
_exptl_absorpt_coefficient_mu 0.086
_exptl_absorpt_correction_type none
_exptl_crystal_colour colorless
_exptl_crystal_density_diffrn 1.238
_exptl_crystal_density_method 'not measured'
_exptl_crystal_description prism
_exptl_crystal_F_000 564
_exptl_crystal_size_max 0.42
_exptl_crystal_size_mid 0.35
_exptl_crystal_size_min 0.20
_refine_diff_density_max 0.38
_refine_diff_density_min -0.23
_refine_ls_extinction_coef 0.007(2)
_refine_ls_extinction_expression Fc^*^=kFc[1+0.001xFc^2^\l^3^/sin(2\q)]^-1/4^
_refine_ls_extinction_method 'SHELXL97 (Sheldrick, 1997)'
_refine_ls_goodness_of_fit_ref 1.035
_refine_ls_hydrogen_treatment mixed
_refine_ls_matrix_type full
_refine_ls_number_parameters 353
_refine_ls_number_reflns 5214
_refine_ls_number_restraints 1
_refine_ls_restrained_S_all 1.035
_refine_ls_R_factor_all 0.083
_refine_ls_R_factor_gt 0.049
_refine_ls_shift/su_max 0.003
_refine_ls_shift/su_mean 0.000
_refine_ls_structure_factor_coef Fsqd
_refine_ls_weighting_details 'calc w = 1/[\s^2^(Fo^2^)+(0.0505P)^2^+0.0592P] where P=(Fo^2^+2Fc^2^)/3'
_refine_ls_weighting_scheme calc
_refine_ls_wR_factor_gt 0.100
_refine_ls_wR_factor_ref 0.112
_reflns_number_gt 3773
_reflns_number_total 5214
_reflns_threshold_expression I>2\s(I)
_cod_data_source_file gz3003.cif
_cod_data_source_block I
_cod_depositor_comments
;
The following automatic conversions were performed:
'_symmetry_cell_setting' value 'Monoclinic' changed to 'monoclinic'
according to '/home/saulius/struct/CIF-dictionaries/cif_core.dic'
dictionary named 'cif_core.dic' version 2.4.1 from 2010-06-29.

Automatic conversion script
Id: cif_fix_enum 1527 2010-12-29 10:47:43Z saulius 

The following automatic conversions were performed:

'_symmetry_cell_setting' value 'Monoclinic' changed to 'monoclinic'
according to /home/saulius/struct/CIF-dictionaries/cif_core.dic
dictionary named 'cif_core.dic' version 2.4.1 from 2010-06-29.

Automatic conversion script
Id: cif_fix_values 1715 2011-07-08 13:25:40Z adriana 
;
_cod_original_sg_symbol_H-M 'P 21'
_cod_database_code 2015252

loop_
_symmetry_equiv_pos_as_xyz
'x, y, z'
'-x, y+1/2, -z'

loop_
_atom_site_type_symbol
_atom_site_label
_atom_site_fract_x
_atom_site_fract_y
_atom_site_fract_z
_atom_site_U_iso_or_equiv
_atom_site_adp_type
_atom_site_calc_flag
_atom_site_refinement_flags
_atom_site_occupancy
O O1A 0.53239(11) 0.8344(3) 1.01792(8) 0.0299(3) Uani d . 1
O O2A 0.37960(12) 0.8405(3) 0.92329(10) 0.0392(4) Uani d . 1
O O3A 1.01372(13) 0.5682(3) 0.83070(10) 0.0361(4) Uani d . 1
H H3OA 1.055(2) 0.678(6) 0.8468(16) 0.054 Uiso d . 1
C C1A 0.86114(14) 0.7138(4) 0.97246(10) 0.0210(4) Uani d . 1
H H1A1 0.8824 0.7966 1.0208 0.025 Uiso calc R 1
H H1A2 0.8478 0.5615 0.9849 0.025 Uiso calc R 1
C C2A 0.95405(15) 0.7185(4) 0.93584(10) 0.0240(4) Uani d . 1
H H2A1 0.9713 0.8709 0.9263 0.029 Uiso calc R 1
H H2A2 1.0191 0.6522 0.9708 0.029 Uiso calc R 1
C C3A 0.92312(16) 0.5942(4) 0.86133(11) 0.0244(4) Uani d . 1
H H3A 0.9013 0.4451 0.8731 0.029 Uiso calc R 1
C C4A 0.82503(16) 0.6933(4) 0.80198(10) 0.0234(4) Uani d . 1
C C5A 0.73066(15) 0.7079(3) 0.83992(9) 0.0194(4) Uani d . 1
H H5A 0.7119 0.5532 0.8472 0.023 Uiso calc R 1
C C6A 0.62630(16) 0.8045(4) 0.78670(10) 0.0302(5) Uani d . 1
H H6A1 0.6426 0.9493 0.7690 0.036 Uiso calc R 1
H H6A2 0.6013 0.7098 0.7414 0.036 Uiso calc R 1
C C7A 0.53695(16) 0.8271(4) 0.82450(11) 0.0289(5) Uani d . 1
H H7A 0.4669 0.8688 0.7949 0.035 Uiso calc R 1
C C8A 0.55391(15) 0.7902(3) 0.89770(11) 0.0232(4) Uani d . 1
C C9A 0.66147(14) 0.7336(3) 0.95175(9) 0.0187(4) Uani d . 1
H H9A 0.6657 0.5718 0.9570 0.022 Uiso calc R 1
C C10A 0.75600(14) 0.8099(3) 0.92124(9) 0.0166(4) Uani d . 1
C C11A 0.64940(15) 0.8286(4) 1.02673(10) 0.0245(4) Uani d . 1
H H11A 0.6864 0.7355 1.0704 0.029 Uiso calc R 1
H H11B 0.6805 0.9766 1.0352 0.029 Uiso calc R 1
C C12A 0.47787(17) 0.8244(4) 0.94392(12) 0.0288(5) Uani d . 1
C C13A 0.7910(2) 0.5376(4) 0.73353(12) 0.0361(6) Uani d . 1
H H13A 0.7321 0.6032 0.6938 0.054 Uiso calc R 1
H H13B 0.7665 0.3998 0.7499 0.054 Uiso calc R 1
H H13C 0.8528 0.5108 0.7133 0.054 Uiso calc R 1
C C14A 0.85720(19) 0.9103(4) 0.77220(12) 0.0296(5) Uani d . 1
H H14A 0.8874 1.0079 0.8152 0.044 Uiso calc R 1
H H14B 0.7932 0.9777 0.7377 0.044 Uiso calc R 1
H H14C 0.9114 0.8834 0.7447 0.044 Uiso calc R 1
C C15A 0.76189(16) 1.0592(4) 0.92026(11) 0.0231(4) Uani d . 1
H H15A 0.7790 1.1144 0.9726 0.035 Uiso calc R 1
H H15B 0.6921 1.1179 0.8908 0.035 Uiso calc R 1
H H15C 0.8183 1.1044 0.8968 0.035 Uiso calc R 1
O O1B 0.46672(11) 0.6360(3) 0.50293(8) 0.0286(4) Uani d . 1
O O2B 0.37074(12) 0.5687(4) 0.38312(7) 0.0379(4) Uani d . 1
O O3B 0.10653(15) 0.2489(3) 0.77540(9) 0.0374(4) Uani d . 1
H H3OB 0.072(2) 0.334(6) 0.7943(15) 0.056 Uiso d . 1
C C1B 0.33611(17) 0.4662(4) 0.70622(10) 0.0244(4) Uani d . 1
H H1B1 0.4152 0.4571 0.7290 0.029 Uiso calc R 1
H H1B2 0.3157 0.6218 0.7035 0.029 Uiso calc R 1
C C2B 0.27970(17) 0.3486(4) 0.75802(10) 0.0284(5) Uani d . 1
H H2B1 0.3049 0.1960 0.7649 0.034 Uiso calc R 1
H H2B2 0.2987 0.4194 0.8087 0.034 Uiso calc R 1
C C3B 0.15803(17) 0.3530(4) 0.72424(11) 0.0275(5) Uani d . 1
H H3B 0.1345 0.5085 0.7190 0.033 Uiso calc R 1
C C4B 0.11959(17) 0.2460(4) 0.64484(12) 0.0251(4) Uani d . 1
C C5B 0.18268(15) 0.3543(4) 0.59266(10) 0.0210(4) Uani d . 1
H H5B 0.1565 0.5080 0.5867 0.025 Uiso calc R 1
C C6B 0.15093(16) 0.2614(4) 0.51106(11) 0.0291(5) Uani d . 1
H H6B1 0.1602 0.1016 0.5138 0.035 Uiso calc R 1
H H6B2 0.0735 0.2920 0.4871 0.035 Uiso calc R 1
C C7B 0.21586(16) 0.3525(4) 0.46151(10) 0.0282(5) Uani d . 1
H H7B 0.1958 0.3193 0.4087 0.034 Uiso calc R 1
C C8B 0.30057(16) 0.4783(4) 0.49016(10) 0.0232(4) Uani d . 1
C C9B 0.34082(15) 0.5409(3) 0.57263(10) 0.0203(4) Uani d . 1
H H9B 0.3067 0.6828 0.5793 0.024 Uiso calc R 1
C C10B 0.30801(15) 0.3729(3) 0.62499(10) 0.0190(4) Uani d . 1
C C11B 0.46115(16) 0.5840(4) 0.58015(10) 0.0261(5) Uani d . 1
H H11C 0.4880 0.7071 0.6151 0.031 Uiso calc R 1
H H11D 0.5051 0.4537 0.5999 0.031 Uiso calc R 1
C C12B 0.37772(17) 0.5612(4) 0.45014(11) 0.0270(4) Uani d . 1
C C13B -0.00170(16) 0.2957(4) 0.61230(13) 0.0352(5) Uani d . 1
H H13D -0.0408 0.2464 0.6483 0.053 Uiso calc R 1
H H13E -0.0296 0.2198 0.5637 0.053 Uiso calc R 1
H H13F -0.0119 0.4526 0.6043 0.053 Uiso calc R 1
C C14B 0.13066(18) -0.0031(4) 0.65216(13) 0.0293(5) Uani d . 1
H H14D 0.2029 -0.0402 0.6843 0.044 Uiso calc R 1
H H14E 0.1201 -0.0673 0.6015 0.044 Uiso calc R 1
H H14F 0.0760 -0.0601 0.6753 0.044 Uiso calc R 1
C C15B 0.36673(16) 0.1566(3) 0.62423(12) 0.0249(4) Uani d . 1
H H15D 0.4443 0.1764 0.6478 0.037 Uiso calc R 1
H H15E 0.3549 0.1076 0.5715 0.037 Uiso calc R 1
H H15F 0.3385 0.0475 0.6528 0.037 Uiso calc R 1
O O1W 0.15716(15) 0.8841(4) 0.85921(11) 0.0503(5) Uani d . 1
H H1W 0.229(3) 0.859(7) 0.8750(17) 0.076 Uiso d . 1
H H2W 0.149(3) 0.998(7) 0.8288(19) 0.076 Uiso d . 1

loop_
_atom_site_aniso_label
_atom_site_aniso_U_11
_atom_site_aniso_U_22
_atom_site_aniso_U_33
_atom_site_aniso_U_12
_atom_site_aniso_U_13
_atom_site_aniso_U_23
O1A 0.0251(8) 0.0298(8) 0.0410(8) 0.0014(7) 0.0194(6) -0.0033(8)
O2A 0.0196(7) 0.0308(9) 0.0681(10) 0.0000(8) 0.0136(7) -0.0024(9)
O3A 0.0326(9) 0.0296(9) 0.0571(10) -0.0033(8) 0.0306(8) -0.0094(9)
C1A 0.0169(9) 0.0271(11) 0.0188(8) 0.0011(8) 0.0045(7) 0.0019(8)
C2A 0.0177(9) 0.0246(11) 0.0299(9) 0.0030(9) 0.0072(7) 0.0018(9)
C3A 0.0233(10) 0.0206(10) 0.0354(10) -0.0004(9) 0.0181(8) -0.0008(9)
C4A 0.0293(10) 0.0231(11) 0.0200(8) -0.0035(9) 0.0107(7) -0.0026(8)
C5A 0.0202(9) 0.0200(10) 0.0185(8) -0.0038(8) 0.0062(7) -0.0012(8)
C6A 0.0266(10) 0.0399(14) 0.0203(8) -0.0032(11) -0.0002(7) 0.0007(10)
C7A 0.0189(9) 0.0297(12) 0.0327(10) -0.0032(10) -0.0017(8) -0.0001(10)
C8A 0.0154(8) 0.0201(10) 0.0327(9) -0.0002(8) 0.0044(7) -0.0016(9)
C9A 0.0178(8) 0.0183(9) 0.0211(8) -0.0009(8) 0.0076(7) -0.0019(8)
C10A 0.0156(8) 0.0157(9) 0.0182(8) 0.0000(8) 0.0043(6) 0.0005(8)
C11A 0.0224(9) 0.0263(11) 0.0276(9) -0.0004(9) 0.0117(7) -0.0027(10)
C12A 0.0226(10) 0.0184(10) 0.0474(12) -0.0003(9) 0.0130(9) -0.0004(10)
C13A 0.0458(14) 0.0381(14) 0.0294(10) -0.0103(12) 0.0190(10) -0.0108(11)
C14A 0.0375(12) 0.0284(12) 0.0264(9) -0.0023(10) 0.0148(9) 0.0020(9)
C15A 0.0220(9) 0.0185(10) 0.0284(9) 0.0002(9) 0.0064(8) -0.0006(9)
O1B 0.0296(8) 0.0350(9) 0.0232(6) -0.0089(7) 0.0105(6) -0.0003(7)
O2B 0.0359(8) 0.0586(12) 0.0220(7) -0.0074(9) 0.0126(6) 0.0011(8)
O3B 0.0558(11) 0.0265(9) 0.0441(9) 0.0108(8) 0.0374(8) 0.0108(8)
C1B 0.0311(11) 0.0235(11) 0.0190(8) -0.0013(9) 0.0074(8) -0.0028(8)
C2B 0.0376(11) 0.0292(11) 0.0216(8) 0.0015(10) 0.0134(8) 0.0016(10)
C3B 0.0396(12) 0.0200(10) 0.0304(9) 0.0068(10) 0.0224(9) 0.0064(10)
C4B 0.0243(10) 0.0228(10) 0.0321(10) 0.0042(9) 0.0142(8) 0.0055(9)
C5B 0.0224(9) 0.0193(9) 0.0223(8) 0.0011(8) 0.0080(7) 0.0012(8)
C6B 0.0246(10) 0.0354(13) 0.0267(9) -0.0073(10) 0.0063(8) -0.0041(10)
C7B 0.0271(10) 0.0380(13) 0.0199(8) -0.0022(10) 0.0071(7) -0.0052(10)
C8B 0.0259(10) 0.0262(11) 0.0188(8) 0.0003(9) 0.0082(7) -0.0001(8)
C9B 0.0235(9) 0.0191(10) 0.0194(8) 0.0001(9) 0.0076(7) -0.0014(8)
C10B 0.0225(9) 0.0171(9) 0.0177(8) 0.0006(8) 0.0063(7) -0.0016(8)
C11B 0.0296(10) 0.0311(12) 0.0177(8) -0.0065(10) 0.0065(7) -0.0019(9)
C12B 0.0293(10) 0.0299(12) 0.0231(9) -0.0033(10) 0.0096(8) -0.0025(9)
C13B 0.0248(11) 0.0367(14) 0.0479(12) 0.0037(11) 0.0164(9) 0.0105(12)
C14B 0.0295(11) 0.0208(10) 0.0428(12) 0.0005(9) 0.0185(10) 0.0007(10)
C15B 0.0249(10) 0.0206(10) 0.0314(10) 0.0026(8) 0.0112(8) 0.0007(9)
O1W 0.0266(8) 0.0432(12) 0.0734(13) -0.0053(9) 0.0007(8) 0.0288(10)

loop_
_atom_type_symbol
_atom_type_description
_atom_type_scat_dispersion_real
_atom_type_scat_dispersion_imag
_atom_type_scat_source
C C 0.0033 0.0016 'International Tables Vol C Tables 4.2.6.8 and 6.1.1.4'
H H 0.0000 0.0000 'International Tables Vol C Tables 4.2.6.8 and 6.1.1.4'
O O 0.0106 0.0060 'International Tables Vol C Tables 4.2.6.8 and 6.1.1.4'

loop_
_geom_angle_atom_site_label_1
_geom_angle_atom_site_label_2
_geom_angle_atom_site_label_3
_geom_angle
C12A O1A C11A 110.13(15)
C3A O3A H3OA 106(2)
C2A C1A C10A 113.09(15)
C2A C1A H1A1 109.0
C10A C1A H1A1 109.0
C2A C1A H1A2 109.0
C10A C1A H1A2 109.0
H1A1 C1A H1A2 107.8
C3A C2A C1A 109.96(16)
C3A C2A H2A1 109.7
C1A C2A H2A1 109.7
C3A C2A H2A2 109.7
C1A C2A H2A2 109.7
H2A1 C2A H2A2 108.2
O3A C3A C2A 111.47(17)
O3A C3A C4A 111.42(16)
C2A C3A C4A 113.09(17)
O3A C3A H3A 106.8
C2A C3A H3A 106.8
C4A C3A H3A 106.8
C13A C4A C14A 107.22(16)
C13A C4A C3A 108.58(19)
C14A C4A C3A 110.03(17)
C13A C4A C5A 108.38(17)
C14A C4A C5A 115.17(18)
C3A C4A C5A 107.30(15)
C6A C5A C4A 113.08(15)
C6A C5A C10A 111.19(16)
C4A C5A C10A 117.54(15)
C6A C5A H5A 104.5
C4A C5A H5A 104.5
C10A C5A H5A 104.5
C7A C6A C5A 112.94(16)
C7A C6A H6A1 109.0
C5A C6A H6A1 109.0
C7A C6A H6A2 109.0
C5A C6A H6A2 109.0
H6A1 C6A H6A2 107.8
C8A C7A C6A 121.24(18)
C8A C7A H7A 119.4
C6A C7A H7A 119.4
C7A C8A C12A 127.48(18)
C7A C8A C9A 124.94(18)
C12A C8A C9A 107.10(16)
C8A C9A C11A 101.30(16)
C8A C9A C10A 111.54(15)
C11A C9A C10A 119.31(16)
C8A C9A H9A 108.0
C11A C9A H9A 108.0
C10A C9A H9A 108.0
C1A C10A C15A 110.71(16)
C1A C10A C9A 108.22(15)
C15A C10A C9A 110.75(16)
C1A C10A C5A 110.01(15)
C15A C10A C5A 112.84(16)
C9A C10A C5A 104.03(14)
O1A C11A C9A 105.33(15)
O1A C11A H11A 110.7
C9A C11A H11A 110.7
O1A C11A H11B 110.7
C9A C11A H11B 110.7
H11A C11A H11B 108.8
O2A C12A O1A 121.1(2)
O2A C12A C8A 129.1(2)
O1A C12A C8A 109.78(16)
C4A C13A H13A 109.5
C4A C13A H13B 109.5
H13A C13A H13B 109.5
C4A C13A H13C 109.5
H13A C13A H13C 109.5
H13B C13A H13C 109.5
C4A C14A H14A 109.5
C4A C14A H14B 109.5
H14A C14A H14B 109.5
C4A C14A H14C 109.5
H14A C14A H14C 109.5
H14B C14A H14C 109.5
C10A C15A H15A 109.5
C10A C15A H15B 109.5
H15A C15A H15B 109.5
C10A C15A H15C 109.5
H15A C15A H15C 109.5
H15B C15A H15C 109.5
C12B O1B C11B 110.67(16)
C3B O3B H3OB 113(2)
C2B C1B C10B 113.31(18)
C2B C1B H1B1 108.9
C10B C1B H1B1 108.9
C2B C1B H1B2 108.9
C10B C1B H1B2 108.9
H1B1 C1B H1B2 107.7
C3B C2B C1B 110.76(16)
C3B C2B H2B1 109.5
C1B C2B H2B1 109.5
C3B C2B H2B2 109.5
C1B C2B H2B2 109.5
H2B1 C2B H2B2 108.1
O3B C3B C2B 109.73(16)
O3B C3B C4B 109.58(18)
C2B C3B C4B 113.67(16)
O3B C3B H3B 107.9
C2B C3B H3B 107.9
C4B C3B H3B 107.9
C13B C4B C14B 106.9(2)
C13B C4B C3B 107.79(17)
C14B C4B C3B 110.14(18)
C13B C4B C5B 108.81(16)
C14B C4B C5B 115.19(19)
C3B C4B C5B 107.80(17)
C6B C5B C10B 111.29(15)
C6B C5B C4B 112.83(17)
C10B C5B C4B 117.22(15)
C6B C5B H5B 104.7
C10B C5B H5B 104.7
C4B C5B H5B 104.7
C7B C6B C5B 113.67(17)
C7B C6B H6B1 108.8
C5B C6B H6B1 108.8
C7B C6B H6B2 108.8
C5B C6B H6B2 108.8
H6B1 C6B H6B2 107.7
C8B C7B C6B 121.09(17)
C8B C7B H7B 119.5
C6B C7B H7B 119.5
C7B C8B C12B 126.89(18)
C7B C8B C9B 124.46(18)
C12B C8B C9B 108.36(17)
C8B C9B C11B 101.17(15)
C8B C9B C10B 111.84(16)
C11B C9B C10B 120.03(16)
C8B C9B H9B 107.7
C11B C9B H9B 107.7
C10B C9B H9B 107.7
C15B C10B C1B 110.35(16)
C15B C10B C9B 110.84(16)
C1B C10B C9B 108.40(16)
C15B C10B C5B 113.19(16)
C1B C10B C5B 109.59(15)
C9B C10B C5B 104.21(14)
O1B C11B C9B 105.47(14)
O1B C11B H11C 110.6
C9B C11B H11C 110.6
O1B C11B H11D 110.6
C9B C11B H11D 110.6
H11C C11B H11D 108.8
O2B C12B O1B 121.4(2)
O2B C12B C8B 130.2(2)
O1B C12B C8B 108.44(15)
C4B C13B H13D 109.5
C4B C13B H13E 109.5
H13D C13B H13E 109.5
C4B C13B H13F 109.5
H13D C13B H13F 109.5
H13E C13B H13F 109.5
C4B C14B H14D 109.5
C4B C14B H14E 109.5
H14D C14B H14E 109.5
C4B C14B H14F 109.5
H14D C14B H14F 109.5
H14E C14B H14F 109.5
C10B C15B H15D 109.5
C10B C15B H15E 109.5
H15D C15B H15E 109.5
C10B C15B H15F 109.5
H15D C15B H15F 109.5
H15E C15B H15F 109.5
H1W O1W H2W 105(3)

loop_
_geom_bond_atom_site_label_1
_geom_bond_atom_site_label_2
_geom_bond_distance
_geom_bond_publ_flag
O1A C12A 1.342(3) y
O1A C11A 1.471(2) ?
O2A C12A 1.220(2) y
O3A C3A 1.435(2) ?
O3A H3OA 0.86(3) ?
C1A C2A 1.524(3) ?
C1A C10A 1.536(2) ?
C1A H1A1 0.9900 ?
C1A H1A2 0.9900 ?
C2A C3A 1.516(3) ?
C2A H2A1 0.9900 ?
C2A H2A2 0.9900 ?
C3A C4A 1.545(3) ?
C3A H3A 1.0000 ?
C4A C13A 1.539(3) ?
C4A C14A 1.541(3) ?
C4A C5A 1.559(3) ?
C5A C6A 1.543(3) ?
C5A C10A 1.562(2) ?
C5A H5A 1.0000 ?
C6A C7A 1.503(3) ?
C6A H6A1 0.9900 ?
C6A H6A2 0.9900 ?
C7A C8A 1.314(3) y
C7A H7A 0.9500 ?
C8A C12A 1.474(3) ?
C8A C9A 1.503(3) ?
C9A C11A 1.536(3) ?
C9A C10A 1.545(3) ?
C9A H9A 1.0000 ?
C10A C15A 1.536(3) ?
C11A H11A 0.9900 ?
C11A H11B 0.9900 ?
C13A H13A 0.9800 ?
C13A H13B 0.9800 ?
C13A H13C 0.9800 ?
C14A H14A 0.9800 ?
C14A H14B 0.9800 ?
C14A H14C 0.9800 ?
C15A H15A 0.9800 ?
C15A H15B 0.9800 ?
C15A H15C 0.9800 ?
O1B C12B 1.358(2) ?
O1B C11B 1.467(2) ?
O2B C12B 1.203(2) y
O3B C3B 1.437(2) y
O3B H3OB 0.82(3) ?
C1B C2B 1.525(3) ?
C1B C10B 1.538(2) ?
C1B H1B1 0.9900 ?
C1B H1B2 0.9900 ?
C2B C3B 1.517(3) ?
C2B H2B1 0.9900 ?
C2B H2B2 0.9900 ?
C3B C4B 1.544(3) ?
C3B H3B 1.0000 ?
C4B C13B 1.540(3) ?
C4B C14B 1.542(3) ?
C4B C5B 1.562(3) ?
C5B C6B 1.543(3) ?
C5B C10B 1.562(3) ?
C5B H5B 1.0000 ?
C6B C7B 1.500(3) ?
C6B H6B1 0.9900 ?
C6B H6B2 0.9900 ?
C7B C8B 1.322(3) y
C7B H7B 0.9500 ?
C8B C12B 1.477(3) ?
C8B C9B 1.502(3) ?
C9B C11B 1.540(3) ?
C9B C10B 1.545(3) ?
C9B H9B 1.0000 ?
C10B C15B 1.532(3) ?
C11B H11C 0.9900 ?
C11B H11D 0.9900 ?
C13B H13D 0.9800 ?
C13B H13E 0.9800 ?
C13B H13F 0.9800 ?
C14B H14D 0.9800 ?
C14B H14E 0.9800 ?
C14B H14F 0.9800 ?
C15B H15D 0.9800 ?
C15B H15E 0.9800 ?
C15B H15F 0.9800 ?
O1W H1W 0.90(3) ?
O1W H2W 0.88(4) ?

loop_
_geom_hbond_atom_site_label_D
_geom_hbond_atom_site_label_H
_geom_hbond_atom_site_label_A
_geom_hbond_site_symmetry_A
_geom_hbond_distance_DH
_geom_hbond_distance_HA
_geom_hbond_distance_DA
_geom_hbond_angle_DHA
O3A H3OA O1W 1_655 0.86(3) 1.79(3) 2.632(3) 164(3)
O3B H3OB O3A 1_455 0.82(3) 1.83(4) 2.641(2) 168(3)
O1W H1W O2A . 0.90(3) 1.90(3) 2.791(2) 169(3)
O1W H2W O3B 1_565 0.88(4) 1.83(4) 2.694(3) 166(3)

loop_
_geom_torsion_atom_site_label_1
_geom_torsion_atom_site_label_2
_geom_torsion_atom_site_label_3
_geom_torsion_atom_site_label_4
_geom_torsion
_geom_torsion_publ_flag
C10A C1A C2A C3A -58.2(2) y
C1A C2A C3A O3A -171.62(17) ?
C1A C2A C3A C4A 61.9(2) y
O3A C3A C4A C13A 61.4(2) ?
C2A C3A C4A C13A -172.13(17) ?
O3A C3A C4A C14A -55.7(2) ?
C2A C3A C4A C14A 70.8(2) ?
O3A C3A C4A C5A 178.32(17) ?
C2A C3A C4A C5A -55.2(2) y
C13A C4A C5A C6A -62.8(2) ?
C14A C4A C5A C6A 57.2(2) ?
C3A C4A C5A C6A -179.89(18) ?
C13A C4A C5A C10A 165.48(18) ?
C14A C4A C5A C10A -74.5(2) ?
C3A C4A C5A C10A 48.4(2) y
C4A C5A C6A C7A -177.59(19) ?
C10A C5A C6A C7A -42.8(3) y
C5A C6A C7A C8A 7.3(3) y
C6A C7A C8A C12A 174.0(2) ?
C6A C7A C8A C9A 3.0(4) y
C7A C8A C9A C11A 150.6(2) ?
C12A C8A C9A C11A -21.9(2) y
C7A C8A C9A C10A 22.6(3) y
C12A C8A C9A C10A -149.91(17) ?
C2A C1A C10A C15A -75.9(2) ?
C2A C1A C10A C9A 162.57(17) ?
C2A C1A C10A C5A 49.5(2) y
C8A C9A C10A C1A -170.75(16) ?
C11A C9A C10A C1A 71.7(2) ?
C8A C9A C10A C15A 67.7(2) ?
C11A C9A C10A C15A -49.9(2) ?
C8A C9A C10A C5A -53.8(2) y
C11A C9A C10A C5A -171.37(17) ?
C6A C5A C10A C1A -179.03(16) ?
C4A C5A C10A C1A -46.5(2) y
C6A C5A C10A C15A -54.8(2) ?
C4A C5A C10A C15A 77.7(2) ?
C6A C5A C10A C9A 65.3(2) y
C4A C5A C10A C9A -162.20(17) ?
C12A O1A C11A C9A -19.5(2) y
C8A C9A C11A O1A 24.7(2) y
C10A C9A C11A O1A 147.45(17) ?
C11A O1A C12A O2A -175.4(2) ?
C11A O1A C12A C8A 5.3(2) y
C7A C8A C12A O2A 20.0(4) ?
C9A C8A C12A O2A -167.8(2) ?
C7A C8A C12A O1A -160.9(2) ?
C9A C8A C12A O1A 11.4(2) y
C10B C1B C2B C3B -57.0(2) y
C1B C2B C3B O3B -177.73(18) ?
C1B C2B C3B C4B 59.2(3) y
O3B C3B C4B C13B 66.1(2) ?
C2B C3B C4B C13B -170.73(19) ?
O3B C3B C4B C14B -50.2(2) ?
C2B C3B C4B C14B 73.0(2) ?
O3B C3B C4B C5B -176.61(16) ?
C2B C3B C4B C5B -53.4(2) y
C13B C4B C5B C6B -63.1(2) ?
C14B C4B C5B C6B 56.8(2) ?
C3B C4B C5B C6B -179.76(18) ?
C13B C4B C5B C10B 165.61(18) ?
C14B C4B C5B C10B -74.4(2) ?
C3B C4B C5B C10B 49.0(2) y
C10B C5B C6B C7B -42.0(3) y
C4B C5B C6B C7B -176.13(18) ?
C5B C6B C7B C8B 8.2(3) y
C6B C7B C8B C12B 173.5(2) ?
C6B C7B C8B C9B 0.5(4) y
C7B C8B C9B C11B 153.9(2) ?
C12B C8B C9B C11B -20.3(2) y
C7B C8B C9B C10B 24.9(3) y
C12B C8B C9B C10B -149.20(18) ?
C2B C1B C10B C15B -75.0(2) ?
C2B C1B C10B C9B 163.49(17) ?
C2B C1B C10B C5B 50.3(2) y
C8B C9B C10B C15B 67.7(2) ?
C11B C9B C10B C15B -50.5(2) ?
C8B C9B C10B C1B -171.07(16) ?
C11B C9B C10B C1B 70.7(2) ?
C8B C9B C10B C5B -54.40(19) y
C11B C9B C10B C5B -172.60(17) ?
C6B C5B C10B C15B -56.4(2) ?
C4B C5B C10B C15B 75.5(2) ?
C6B C5B C10B C1B 179.92(19) ?
C4B C5B C10B C1B -48.1(2) y
C6B C5B C10B C9B 64.1(2) y
C4B C5B C10B C9B -163.94(17) ?
C12B O1B C11B C9B -20.1(2) y
C8B C9B C11B O1B 23.8(2) y
C10B C9B C11B O1B 147.30(17) ?
C11B O1B C12B O2B -172.9(2) ?
C11B O1B C12B C8B 7.1(3) y
C7B C8B C12B O2B 15.3(4) ?
C9B C8B C12B O2B -170.7(3) ?
C7B C8B C12B O1B -164.7(2) ?
C9B C8B C12B O1B 9.3(2) y

loop_
_cod_related_entry_id
_cod_related_entry_database
_cod_related_entry_code
1 ChemSpider 30654034
